data_7005606
loop_
_publ_author_name
'Be\,sli, Serap'
'Coles, Simon J.'
'Davies, David B.'
'Hursthouse, Michael B.'
'Kili\,c, Adem'
'Shaw, Robert A.'

_publ_section_title
;
 A spiro to ansa rearrangement in cyclotriphosphazene derivatives.
;
_journal_issue 26
_journal_name_full 'Dalton transactions (Cambridge, England : 2003)'
_journal_page_first 2792
_journal_page_last 2801
_journal_paper_doi 10.1039/b703541a
_journal_year 2007
_chemical_formula_sum 'C3 H8 Cl3 N4 O2 P3'
_chemical_formula_weight 331.39
_chemical_name_systematic
;
?
;
_space_group_IT_number 19
_symmetry_cell_setting orthorhombic
_symmetry_space_group_name_Hall 'P 2ac 2ab'
_symmetry_space_group_name_H-M 'P 21 21 21'
_atom_sites_solution_hydrogens geom
_atom_sites_solution_primary direct
_atom_sites_solution_secondary difmap
_audit_creation_method SHELXL-97
_cell_angle_alpha 90.00
_cell_angle_beta 90.00
_cell_angle_gamma 90.00
_cell_formula_units_Z 4
_cell_length_a 6.7181(5)
_cell_length_b 12.6485(12)
_cell_length_c 13.7542(11)
_cell_measurement_reflns_used 24153
_cell_measurement_temperature 120(2)
_cell_measurement_theta_max 27.48
_cell_measurement_theta_min 2.91
_cell_volume 1168.75(17)
_computing_cell_refinement 'DENZO, COLLECT'
_computing_data_reduction 'DENZO, COLLECT'
_computing_molecular_graphics 'PLATON (Watkin, Pearce 1995)'
_computing_structure_refinement 'SHELXL-97 (Sheldrick, 1997)'
_computing_structure_solution 'SHELXS-97 (Sheldrick, 1997)'
_diffrn_ambient_temperature 120(2)
_diffrn_detector_area_resol_mean 9.091
_diffrn_measured_fraction_theta_full 0.996
_diffrn_measured_fraction_theta_max 0.996
_diffrn_measurement_device_type 'Bruker-Nonius KappaCCD Area Detector'
_diffrn_measurement_method '\f and \w scans to fill Ewald Sphere'
_diffrn_radiation_monochromator graphite
_diffrn_radiation_source 'Bruker-Nonius FR591 rotating anode'
_diffrn_radiation_type MoK\a
_diffrn_radiation_wavelength 0.71073
_diffrn_reflns_av_R_equivalents 0.0625
_diffrn_reflns_av_sigmaI/netI 0.0353
_diffrn_reflns_limit_h_max 8
_diffrn_reflns_limit_h_min -8
_diffrn_reflns_limit_k_max 16
_diffrn_reflns_limit_k_min -16
_diffrn_reflns_limit_l_max 17
_diffrn_reflns_limit_l_min -17
_diffrn_reflns_number 13470
_diffrn_reflns_theta_full 27.49
_diffrn_reflns_theta_max 27.49
_diffrn_reflns_theta_min 2.96
_diffrn_standards_decay_% 0
_exptl_absorpt_coefficient_mu 1.180
_exptl_absorpt_correction_T_max 0.9434
_exptl_absorpt_correction_T_min 0.6761
_exptl_absorpt_correction_type multi-scan
_exptl_absorpt_process_details 'SORTAV (Blessing, 1997)'
_exptl_crystal_colour colourless
_exptl_crystal_density_diffrn 1.883
_exptl_crystal_density_method 'not measured'
_exptl_crystal_description rod
_exptl_crystal_F_000 664
_exptl_crystal_size_max 0.36
_exptl_crystal_size_mid 0.05
_exptl_crystal_size_min 0.05
_refine_diff_density_max 0.324
_refine_diff_density_min -0.346
_refine_diff_density_rms 0.076
_refine_ls_abs_structure_details 'Flack H D (1983), Acta Cryst. A39, 876-881'
_refine_ls_abs_structure_Flack 0.40(7)
_refine_ls_extinction_coef 0.0048(8)
_refine_ls_extinction_expression Fc^*^=kFc[1+0.001xFc^2^\l^3^/sin(2\q)]^-1/4^
_refine_ls_extinction_method SHELXL
_refine_ls_goodness_of_fit_ref 1.033
_refine_ls_hydrogen_treatment mixed
_refine_ls_matrix_type full
_refine_ls_number_parameters 143
_refine_ls_number_reflns 2678
_refine_ls_number_restraints 0
_refine_ls_restrained_S_all 1.033
_refine_ls_R_factor_all 0.0263
_refine_ls_R_factor_gt 0.0243
_refine_ls_shift/su_max 0.047
_refine_ls_shift/su_mean 0.010
_refine_ls_structure_factor_coef Fsqd
_refine_ls_weighting_details 'calc w=1/[\s^2^(Fo^2^)+(0.0252P)^2^+0.7153P] where P=(Fo^2^+2Fc^2^)/3'
_refine_ls_weighting_scheme calc
_refine_ls_wR_factor_gt 0.0583
_refine_ls_wR_factor_ref 0.0595
_reflns_number_gt 2601
_reflns_number_total 2678
_reflns_threshold_expression >2sigma(I)
_cod_data_source_file b703541a.txt
_cod_data_source_block 7a
_cod_depositor_comments
;
The following automatic conversions were performed:
'_symmetry_cell_setting' value 'Orthorhombic' changed to 'orthorhombic'
according to '/home/saulius/struct/CIF-dictionaries/cif_core.dic'
dictionary named 'cif_core.dic' version 2.4.1 from 2010-06-29.

Automatic conversion script
Id: cif_fix_enum 1527 2010-12-29 10:47:43Z saulius 

The following automatic conversions were performed:

'_exptl_absorpt_correction_type' tag value 'multi-scans' was replaced
with 'multi-scan' value.

Automatic conversion script
Id: cif_fix_values 1646 2011-03-28 12:23:43Z adriana 
;
_cod_original_sg_symbol_H-M P2(1)2(1)2(1)
_cod_database_code 7005606

loop_
_symmetry_equiv_pos_as_xyz
'x, y, z'
'-x+1/2, -y, z+1/2'
'-x, y+1/2, -z+1/2'
'x+1/2, -y+1/2, -z'

loop_
_atom_site_label
_atom_site_type_symbol
_atom_site_fract_x
_atom_site_fract_y
_atom_site_fract_z
_atom_site_U_iso_or_equiv
_atom_site_adp_type
_atom_site_occupancy
_atom_site_symmetry_multiplicity
_atom_site_calc_flag
_atom_site_refinement_flags
_atom_site_disorder_assembly
_atom_site_disorder_group
C1 C 0.2493(4) 0.50874(17) 0.60049(16) 0.0245(5) Uani 1 1 d . . .
H1A H 0.3131 0.5147 0.6643 0.037 Uiso 1 1 calc R . .
H1B H 0.1350 0.5567 0.5975 0.037 Uiso 1 1 calc R . .
H1C H 0.3451 0.5277 0.5496 0.037 Uiso 1 1 calc R . .
C2 C 0.6932(3) 0.33626(17) 0.67995(16) 0.0197(4) Uani 1 1 d . . .
H2A H 0.6553 0.3997 0.7178 0.024 Uiso 1 1 calc R . .
H2B H 0.8162 0.3535 0.6436 0.024 Uiso 1 1 calc R . .
C3 C 0.7384(4) 0.24755(18) 0.75010(16) 0.0220(5) Uani 1 1 d . . .
H3A H 0.7384 0.1801 0.7136 0.026 Uiso 1 1 calc R . .
H3B H 0.8742 0.2581 0.7763 0.026 Uiso 1 1 calc R . .
N1 N 0.2856(3) 0.32431(13) 0.75291(12) 0.0142(3) Uani 1 1 d . . .
N2 N 0.3268(3) 0.11286(14) 0.76373(13) 0.0190(4) Uani 1 1 d . . .
N3 N 0.1932(3) 0.20463(14) 0.59639(13) 0.0184(4) Uani 1 1 d . . .
N4 N 0.5346(3) 0.31348(15) 0.60983(14) 0.0195(4) Uani 1 1 d . . .
O1 O 0.1822(2) 0.40051(12) 0.58568(11) 0.0207(3) Uani 1 1 d . . .
O2 O 0.5997(2) 0.23775(12) 0.83220(11) 0.0185(3) Uani 1 1 d . . .
P1 P 0.29938(8) 0.31030(4) 0.63758(4) 0.01467(12) Uani 1 1 d . . .
P2 P 0.37115(8) 0.22618(4) 0.81001(4) 0.01475(12) Uani 1 1 d . . .
P3 P 0.24143(8) 0.10141(4) 0.65720(4) 0.01509(12) Uani 1 1 d . . .
Cl1 Cl 0.26557(9) 0.22793(5) 0.94479(4) 0.02599(13) Uani 1 1 d . . .
Cl2 Cl 0.42829(9) 0.00659(4) 0.58476(4) 0.02607(14) Uani 1 1 d . . .
Cl3 Cl -0.00083(8) 0.00923(4) 0.65937(4) 0.02245(13) Uani 1 1 d . . .
H4N H 0.568(5) 0.305(2) 0.552(2) 0.032(8) Uiso 1 1 d . . .

loop_
_atom_site_aniso_label
_atom_site_aniso_U_11
_atom_site_aniso_U_22
_atom_site_aniso_U_33
_atom_site_aniso_U_23
_atom_site_aniso_U_13
_atom_site_aniso_U_12
C1 0.0361(13) 0.0122(9) 0.0253(10) 0.0019(8) -0.0063(10) -0.0034(9)
C2 0.0155(10) 0.0200(10) 0.0237(11) -0.0004(8) 0.0020(9) -0.0027(8)
C3 0.0166(11) 0.0243(11) 0.0252(11) 0.0019(9) 0.0032(9) 0.0018(9)
N1 0.0146(8) 0.0136(8) 0.0146(8) -0.0009(6) -0.0001(7) -0.0003(7)
N2 0.0245(10) 0.0139(8) 0.0185(9) 0.0021(7) -0.0041(7) -0.0013(7)
N3 0.0238(10) 0.0154(8) 0.0160(8) 0.0012(6) -0.0044(7) -0.0029(7)
N4 0.0217(10) 0.0224(9) 0.0143(9) -0.0018(7) 0.0047(7) -0.0029(8)
O1 0.0246(8) 0.0140(7) 0.0236(8) 0.0024(6) -0.0079(7) -0.0010(6)
O2 0.0172(7) 0.0197(7) 0.0186(7) -0.0002(6) -0.0034(6) -0.0001(6)
P1 0.0173(3) 0.0122(2) 0.0145(2) 0.00031(18) -0.0021(2) -0.0003(2)
P2 0.0170(3) 0.0142(2) 0.0131(2) 0.00021(19) -0.0002(2) -0.0004(2)
P3 0.0178(3) 0.0119(2) 0.0156(2) 0.00000(18) -0.0007(2) -0.0018(2)
Cl1 0.0321(3) 0.0311(3) 0.0148(2) 0.0007(2) 0.0046(2) -0.0038(2)
Cl2 0.0300(3) 0.0206(2) 0.0276(3) -0.0019(2) 0.0107(2) 0.0025(2)
Cl3 0.0202(2) 0.0185(2) 0.0287(3) -0.0012(2) -0.0007(2) -0.0056(2)

loop_
_atom_type_symbol
_atom_type_description
_atom_type_scat_dispersion_real
_atom_type_scat_dispersion_imag
_atom_type_scat_source
C C 0.0033 0.0016 'International Tables Vol C Tables 4.2.6.8 and 6.1.1.4'
H H 0.0000 0.0000 'International Tables Vol C Tables 4.2.6.8 and 6.1.1.4'
N N 0.0061 0.0033 'International Tables Vol C Tables 4.2.6.8 and 6.1.1.4'
O O 0.0106 0.0060 'International Tables Vol C Tables 4.2.6.8 and 6.1.1.4'
P P 0.1023 0.0942 'International Tables Vol C Tables 4.2.6.8 and 6.1.1.4'
Cl Cl 0.1484 0.1585 'International Tables Vol C Tables 4.2.6.8 and 6.1.1.4'

loop_
_geom_angle_atom_site_label_1
_geom_angle_atom_site_label_2
_geom_angle_atom_site_label_3
_geom_angle
_geom_angle_site_symmetry_1
_geom_angle_site_symmetry_3
_geom_angle_publ_flag
O1 C1 H1A 109.5 . . ?
O1 C1 H1B 109.5 . . ?
H1A C1 H1B 109.5 . . ?
O1 C1 H1C 109.5 . . ?
H1A C1 H1C 109.5 . . ?
H1B C1 H1C 109.5 . . ?
N4 C2 C3 114.86(18) . . ?
N4 C2 H2A 108.6 . . ?
C3 C2 H2A 108.6 . . ?
N4 C2 H2B 108.5 . . ?
C3 C2 H2B 108.6 . . ?
H2A C2 H2B 107.5 . . ?
O2 C3 C2 115.21(18) . . ?
O2 C3 H3A 108.5 . . ?
C2 C3 H3A 108.5 . . ?
O2 C3 H3B 108.5 . . ?
C2 C3 H3B 108.5 . . ?
H3A C3 H3B 107.5 . . ?
P2 N1 P1 112.70(10) . . ?
P3 N2 P2 121.32(12) . . ?
P3 N3 P1 113.94(11) . . ?
C2 N4 P1 123.84(16) . . ?
C2 N4 H4N 117(2) . . ?
P1 N4 H4N 119(2) . . ?
C1 O1 P1 117.88(14) . . ?
C3 O2 P2 118.56(14) . . ?
O1 P1 N1 110.12(9) . . ?
O1 P1 N3 102.80(9) . . ?
N1 P1 N3 114.44(9) . . ?
O1 P1 N4 111.41(10) . . ?
N1 P1 N4 106.63(10) . . ?
N3 P1 N4 111.52(10) . . ?
O1 P1 P2 142.87(7) . . ?
N1 P1 P2 33.39(6) . . ?
N3 P1 P2 93.56(7) . . ?
N4 P1 P2 92.48(7) . . ?
O1 P1 P3 133.87(6) . . ?
N1 P1 P3 90.06(7) . . ?
N3 P1 P3 32.64(6) . . ?
N4 P1 P3 100.89(7) . . ?
P2 P1 P3 62.62(2) . . ?
O2 P2 N1 112.28(9) . . ?
O2 P2 N2 110.09(10) . . ?
N1 P2 N2 116.10(9) . . ?
O2 P2 Cl1 99.59(6) . . ?
N1 P2 Cl1 109.04(7) . . ?
N2 P2 Cl1 108.40(8) . . ?
O2 P2 P1 108.35(6) . . ?
N1 P2 P1 33.91(6) . . ?
N2 P2 P1 88.25(7) . . ?
Cl1 P2 P1 140.19(3) . . ?
N2 P3 N3 119.23(10) . . ?
N2 P3 Cl2 106.80(8) . . ?
N3 P3 Cl2 111.06(8) . . ?
N2 P3 Cl3 109.54(8) . . ?
N3 P3 Cl3 108.76(8) . . ?
Cl2 P3 Cl3 99.69(3) . . ?
N2 P3 P1 87.16(7) . . ?
N3 P3 P1 33.42(7) . . ?
Cl2 P3 P1 116.66(3) . . ?
Cl3 P3 P1 133.83(3) . . ?

loop_
_geom_bond_atom_site_label_1
_geom_bond_atom_site_label_2
_geom_bond_distance
_geom_bond_site_symmetry_2
_geom_bond_publ_flag
C1 O1 1.456(3) . ?
C1 H1A 0.9800 . ?
C1 H1B 0.9800 . ?
C1 H1C 0.9800 . ?
C2 N4 1.466(3) . ?
C2 C3 1.511(3) . ?
C2 H2A 0.9900 . ?
C2 H2B 0.9900 . ?
C3 O2 1.469(3) . ?
C3 H3A 0.9900 . ?
C3 H3B 0.9900 . ?
N1 P2 1.5772(18) . ?
N1 P1 1.5987(17) . ?
N2 P3 1.5800(19) . ?
N2 P2 1.5964(19) . ?
N3 P3 1.5840(18) . ?
N3 P1 1.6175(18) . ?
N4 P1 1.626(2) . ?
N4 H4N 0.83(3) . ?
O1 P1 1.5594(16) . ?
O2 P2 1.5720(16) . ?
P1 P2 2.6437(8) . ?
P1 P3 2.6842(8) . ?
P2 Cl1 1.9849(8) . ?
P3 Cl2 2.0018(8) . ?
P3 Cl3 2.0024(8) . ?
